data_4001857
loop_
_publ_author_name
'Chen, Hong'
'Deng, Youqian'
'Yu, Zhengbao'
'Zhao, Huishuang'
'Yao, Qingxia'
'Zou, Xiaodong'
'B\"ackvall, Jan-E.'
'Sun, Junliang'

_publ_section_title
;
 3D Open-Framework Vanadoborate as a Highly Effective Heterogeneous
 Pre-catalyst for the Oxidation of Alkylbenzenes
;
_journal_issue 24
_journal_name_full 'Chemistry of Materials'
_journal_page_first 5031
_journal_paper_doi 10.1021/cm401400m
_journal_volume 25
_journal_year 2013
_chemical_formula_sum 'C8 H36 B18 N6 O61 V12 Zn2'
_chemical_formula_weight 2129.03
_chemical_name_systematic
; 
 ? 
;
_space_group_IT_number 142
_symmetry_cell_setting tetragonal
_symmetry_space_group_name_Hall '-I 4bd 2c'
_symmetry_space_group_name_H-M 'I 41/a c d :2'
_atom_sites_solution_hydrogens geom
_atom_sites_solution_primary direct
_atom_sites_solution_secondary difmap
_audit_creation_method SHELXL-97
_cell_angle_alpha 90.00
_cell_angle_beta 90.00
_cell_angle_gamma 90.00
_cell_formula_units_Z 16
_cell_length_a 32.79240(10)
_cell_length_b 32.79240(10)
_cell_length_c 28.3220(2)
_cell_measurement_temperature 293(2)
_cell_volume 30455.8(3)
_computing_structure_refinement 'SHELXL-97 (Sheldrick, 1997)'
_computing_structure_solution 'SHELXS-97 (Sheldrick, 1990)'
_diffrn_measured_fraction_theta_full 0.998
_diffrn_measured_fraction_theta_max 0.998
_diffrn_radiation_monochromator synchrotron
_diffrn_radiation_source synchrotron
_diffrn_radiation_type synchrotron
_diffrn_radiation_wavelength 0.6889
_diffrn_reflns_av_R_equivalents 0.0336
_diffrn_reflns_av_sigmaI/netI 0.0123
_diffrn_reflns_limit_h_max 40
_diffrn_reflns_limit_h_min -40
_diffrn_reflns_limit_k_max 40
_diffrn_reflns_limit_k_min -40
_diffrn_reflns_limit_l_max 35
_diffrn_reflns_limit_l_min -35
_diffrn_reflns_number 135762
_diffrn_reflns_theta_full 26.37
_diffrn_reflns_theta_max 26.37
_diffrn_reflns_theta_min 1.56
_exptl_absorpt_coefficient_mu 1.940
_exptl_absorpt_correction_T_max 1.00000
_exptl_absorpt_correction_T_min 0.67428
_exptl_absorpt_correction_type multi-scan
_exptl_absorpt_process_details
;
CrysAlisPro, Agilent Technologies,
Version 1.171.35.19 (release 27-10-2011 CrysAlis171 .NET)
(compiled Oct 27 2011,15:02:11)
Empirical absorption correction using spherical harmonics,
 implemented in SCALE3 ABSPACK scaling algorithm.
;
_exptl_crystal_colour red
_exptl_crystal_density_diffrn 1.857
_exptl_crystal_density_method 'not measured'
_exptl_crystal_description needle
_exptl_crystal_F_000 16640
_platon_squeeze_details
;
;
_refine_diff_density_max 1.854
_refine_diff_density_min -0.954
_refine_diff_density_rms 0.110
_refine_ls_extinction_method none
_refine_ls_goodness_of_fit_ref 1.099
_refine_ls_hydrogen_treatment mixed
_refine_ls_matrix_type full
_refine_ls_number_parameters 485
_refine_ls_number_reflns 7774
_refine_ls_number_restraints 6
_refine_ls_restrained_S_all 1.099
_refine_ls_R_factor_all 0.0368
_refine_ls_R_factor_gt 0.0360
_refine_ls_shift/su_max 0.002
_refine_ls_shift/su_mean 0.000
_refine_ls_structure_factor_coef Fsqd
_refine_ls_weighting_details 'calc w=1/[\s^2^(Fo^2^)+(0.1500P)^2^+2.0000P] where P=(Fo^2^+2Fc^2^)/3'
_refine_ls_weighting_scheme calc
_refine_ls_wR_factor_gt 0.1694
_refine_ls_wR_factor_ref 0.1720
_reflns_number_gt 7489
_reflns_number_total 7774
_reflns_threshold_expression >2sigma(I)
_cod_data_source_file cm401400m_si_002.cif
_cod_data_source_block a2
_cod_original_sg_symbol_H-M I41/acd
_cod_database_code 4001857

loop_
_symmetry_equiv_pos_as_xyz
'x, y, z'
'-x+1/2, -y, z+1/2'
'-y+1/4, x+3/4, z+1/4'
'y+1/4, -x+1/4, z+3/4'
'-x+1/2, y, -z'
'x, -y, -z+1/2'
'y+1/4, x+3/4, -z+3/4'
'-y+1/4, -x+1/4, -z+1/4'
'x+1/2, y+1/2, z+1/2'
'-x+1, -y+1/2, z+1'
'-y+3/4, x+5/4, z+3/4'
'y+3/4, -x+3/4, z+5/4'
'-x+1, y+1/2, -z+1/2'
'x+1/2, -y+1/2, -z+1'
'y+3/4, x+5/4, -z+5/4'
'-y+3/4, -x+3/4, -z+3/4'
'-x, -y, -z'
'x-1/2, y, -z-1/2'
'y-1/4, -x-3/4, -z-1/4'
'-y-1/4, x-1/4, -z-3/4'
'x-1/2, -y, z'
'-x, y, z-1/2'
'-y-1/4, -x-3/4, z-3/4'
'y-1/4, x-1/4, z-1/4'
'-x+1/2, -y+1/2, -z+1/2'
'x, y+1/2, -z'
'y+1/4, -x-1/4, -z+1/4'
'-y+1/4, x+1/4, -z-1/4'
'x, -y+1/2, z+1/2'
'-x+1/2, y+1/2, z'
'-y+1/4, -x-1/4, z-1/4'
'y+1/4, x+1/4, z+1/4'

loop_
_atom_site_label
_atom_site_type_symbol
_atom_site_fract_x
_atom_site_fract_y
_atom_site_fract_z
_atom_site_U_iso_or_equiv
_atom_site_adp_type
_atom_site_occupancy
_atom_site_symmetry_multiplicity
_atom_site_calc_flag
_atom_site_refinement_flags
_atom_site_disorder_assembly
_atom_site_disorder_group
Zn1 Zn 0.341604(9) 0.097496(10) 0.112818(12) 0.02410(14) Uani 1 1 d . B .
V1 V 0.539411(12) -0.047170(13) 0.111750(13) 0.01424(15) Uani 1 1 d . . .
V2 V 0.601550(11) -0.013243(12) 0.044541(13) 0.01239(14) Uani 1 1 d . . .
V3 V 0.602654(12) 0.021116(12) -0.053796(15) 0.01338(14) Uani 1 1 d . . .
V4 V 0.521786(12) 0.041923(13) 0.113204(14) 0.01576(15) Uani 1 1 d . . .
V5 V 0.563071(12) 0.087170(12) 0.004112(15) 0.01580(15) Uani 1 1 d . . .
V6 V 0.482799(12) 0.105301(12) 0.049220(14) 0.01362(15) Uani 1 1 d . . .
O1 O 0.49819(5) -0.08960(5) 0.09411(6) 0.0163(4) Uani 1 1 d . . .
O2 O 0.38086(5) 0.12174(5) -0.04249(6) 0.0150(3) Uani 1 1 d . . .
O3 O 0.39649(5) 0.07350(5) 0.08990(5) 0.0136(3) Uani 1 1 d . . .
O4 O 0.45068(5) 0.13240(5) -0.05472(6) 0.0156(3) Uani 1 1 d . . .
O5 O 0.48029(6) 0.15048(6) 0.07275(7) 0.0254(4) Uani 1 1 d . . .
O6 O 0.53611(5) 0.08153(5) 0.06450(6) 0.0180(4) Uani 1 1 d . . .
O7 O 0.46853(5) 0.06379(5) 0.09470(6) 0.0158(3) Uani 1 1 d . . .
O8 O 0.42867(5) 0.09696(5) 0.01667(5) 0.0116(3) Uani 1 1 d . . .
O9 O 0.60487(5) -0.03116(5) -0.02147(6) 0.0140(3) Uani 1 1 d . . .
O10 O 0.50875(5) 0.10797(5) -0.01175(6) 0.0168(3) Uani 1 1 d . . .
O11 O 0.48679(6) -0.16046(5) 0.07224(7) 0.0229(4) Uani 1 1 d . . .
O12 O 0.44880(6) 0.00001(7) 0.19105(6) 0.0259(4) Uani 1 1 d . A .
O13 O 0.44412(6) -0.05918(6) 0.14377(6) 0.0207(4) Uani 1 1 d . . .
O14 O 0.57602(5) -0.00659(5) -0.11015(5) 0.0149(4) Uani 1 1 d . . .
O15 O 0.49486(5) -0.01024(6) 0.12491(6) 0.0181(4) Uani 1 1 d . . .
O16 O 0.57419(5) -0.06429(5) 0.05976(6) 0.0140(3) Uani 1 1 d . . .
O17 O 0.35539(5) 0.09364(5) 0.02885(6) 0.0141(3) Uani 1 1 d . . .
O18 O 0.56041(6) -0.06145(7) 0.16142(6) 0.0284(5) Uani 1 1 d . . .
O19 O 0.53435(6) 0.05957(7) 0.16483(7) 0.0295(5) Uani 1 1 d . . .
O20 O 0.59647(5) 0.03848(5) 0.01177(6) 0.0163(3) Uani 1 1 d . . .
O21 O 0.64768(6) 0.03614(6) -0.07090(7) 0.0222(4) Uani 1 1 d . . .
O22 O 0.56384(5) 0.00406(5) 0.09347(6) 0.0167(4) Uani 1 1 d . . .
O23 O 0.64623(5) -0.01731(6) 0.06941(7) 0.0203(4) Uani 1 1 d . . .
O24 O 0.42586(6) 0.06489(6) 0.16392(6) 0.0242(4) Uani 1 1 d . A .
O25 O 0.31515(5) 0.13971(6) -0.01341(6) 0.0217(4) Uani 1 1 d D . .
H25 H 0.3182(12) 0.1539(10) -0.0366(9) 0.033 Uiso 1 1 d D . .
O26 O 0.56549(5) 0.06639(5) -0.06036(6) 0.0175(4) Uani 1 1 d . . .
O27A O 0.43568(19) 0.05928(17) 0.24414(17) 0.0283(4) Uani 0.461(6) 1 d PD A 1
O27B O 0.42056(17) 0.04783(15) 0.24389(15) 0.0283(4) Uani 0.539(6) 1 d PD A 2
H27 H 0.4383(7) 0.0381(7) 0.2596(12) 0.042 Uiso 1 1 d D . .
O28 O 0.59409(6) 0.12578(6) 0.00854(7) 0.0253(4) Uani 1 1 d . . .
O29 O 0.43425(6) -0.12440(6) 0.11293(7) 0.0253(4) Uani 1 1 d . . .
O30 O 0.37133(8) 0.15456(8) 0.12296(12) 0.0492(7) Uani 1 1 d D . .
H30A H 0.3797(14) 0.1644(16) 0.0980(10) 0.074 Uiso 1 1 d D . .
H30B H 0.3909(10) 0.1468(18) 0.1390(14) 0.074 Uiso 1 1 d D . .
O31 O 0.44506(6) -0.19506(6) 0.1250 0.0332(7) Uani 1 2 d S . .
B1 B 0.39452(8) 0.07309(8) 0.03922(8) 0.0117(5) Uani 1 1 d . . .
B2 B 0.42869(9) 0.05199(9) 0.11399(9) 0.0163(5) Uani 1 1 d . . .
B3 B 0.45304(8) -0.08404(9) 0.10300(10) 0.0173(5) Uani 1 1 d . . .
B4 B 0.45316(9) -0.01637(9) 0.14152(9) 0.0174(6) Uani 1 1 d . . .
B5 B 0.50675(8) -0.12212(8) 0.05720(10) 0.0162(5) Uani 1 1 d . . .
B6 B 0.43456(13) 0.03873(13) 0.19948(11) 0.0381(10) Uani 1 1 d . . .
B7 B 0.45485(9) -0.15879(9) 0.10300(12) 0.0220(6) Uani 1 1 d . . .
B8 B 0.35098(8) 0.11832(8) -0.00931(9) 0.0144(5) Uani 1 1 d . . .
B9 B 0.42220(8) 0.10375(8) -0.03539(9) 0.0130(5) Uani 1 1 d . . .
C1A C 0.31374(13) 0.04659(12) 0.19524(14) 0.0283(4) Uani 0.779(4) 1 d P B 1
H1A1 H 0.2850 0.0528 0.1994 0.034 Uiso 0.779(4) 1 calc PR B 1
H1A2 H 0.3238 0.0341 0.2240 0.034 Uiso 0.779(4) 1 calc PR B 1
C1B C 0.3324(5) 0.0387(4) 0.1807(5) 0.0283(4) Uani 0.221(4) 1 d P B 2
H1B1 H 0.3250 0.0271 0.2110 0.034 Uiso 0.221(4) 1 calc PR B 2
H1B2 H 0.3584 0.0271 0.1712 0.034 Uiso 0.221(4) 1 calc PR B 2
C2A C 0.26853(12) 0.04694(12) 0.09770(13) 0.0283(4) Uani 0.779(4) 1 d P B 1
H2A1 H 0.2542 0.0502 0.1274 0.034 Uiso 0.779(4) 1 calc PR B 1
H2A2 H 0.2567 0.0239 0.0812 0.034 Uiso 0.779(4) 1 calc PR B 1
C2B C 0.2791(4) 0.0476(4) 0.0644(5) 0.0283(4) Uani 0.221(4) 1 d P B 2
H2B1 H 0.2928 0.0449 0.0342 0.034 Uiso 0.221(4) 1 calc PR B 2
H2B2 H 0.2574 0.0275 0.0657 0.034 Uiso 0.221(4) 1 calc PR B 2
C4 C 0.26333(10) 0.08495(9) 0.06830(10) 0.0283(4) Uani 1 1 d . . .
H4A H 0.2724 0.0794 0.0363 0.034 Uiso 1 1 calc R B 1
H4B H 0.2346 0.0919 0.0670 0.034 Uiso 1 1 calc R B 1
C3A C 0.31946(13) 0.01730(12) 0.15352(13) 0.0283(4) Uani 0.779(4) 1 d P B 1
H3A1 H 0.3471 0.0067 0.1537 0.034 Uiso 0.779(4) 1 calc PR B 1
H3A2 H 0.3008 -0.0055 0.1567 0.034 Uiso 0.779(4) 1 calc PR B 1
C3B C 0.2999(5) 0.0279(4) 0.1441(5) 0.0283(4) Uani 0.221(4) 1 d P B 2
H3B1 H 0.2955 -0.0013 0.1436 0.034 Uiso 0.221(4) 1 calc PR B 2
H3B2 H 0.2744 0.0411 0.1520 0.034 Uiso 0.221(4) 1 calc PR B 2
N1 N 0.31145(7) 0.03908(7) 0.10684(9) 0.0268(5) Uani 1 1 d . . .
H1C H 0.3250 0.0630 0.1069 0.032 Uiso 1 1 calc R B 1
H1D H 0.3215 0.0238 0.0832 0.032 Uiso 1 1 calc R B 1
N2 N 0.33664(8) 0.08435(8) 0.18534(9) 0.0274(5) Uani 1 1 d . . .
H2A H 0.3618 0.0821 0.1976 0.033 Uiso 1 1 calc R B 1
H2B H 0.3242 0.1053 0.1998 0.033 Uiso 1 1 calc R B 1
N3 N 0.28630(7) 0.12001(7) 0.08700(8) 0.0228(5) Uani 1 1 d . B .
H3C H 0.2722 0.1322 0.1103 0.027 Uiso 1 1 calc R . .
H3D H 0.2908 0.1384 0.0640 0.027 Uiso 1 1 calc R . .

loop_
_atom_site_aniso_label
_atom_site_aniso_U_11
_atom_site_aniso_U_22
_atom_site_aniso_U_33
_atom_site_aniso_U_23
_atom_site_aniso_U_13
_atom_site_aniso_U_12
Zn1 0.0176(2) 0.0205(2) 0.0343(2) -0.00635(12) 0.00767(12) 0.00125(11)
V1 0.0143(2) 0.0215(2) 0.0068(2) 0.00309(14) -0.00038(13) 0.00672(15)
V2 0.0105(2) 0.0148(2) 0.0118(2) -0.00109(14) -0.00237(13) 0.00075(13)
V3 0.0109(2) 0.0117(2) 0.0175(2) 0.00468(14) 0.00453(14) 0.00153(14)
V4 0.0152(2) 0.0210(2) 0.0111(2) -0.00468(14) -0.00376(14) 0.00537(16)
V5 0.0115(2) 0.0115(2) 0.0244(3) 0.00030(15) 0.00099(15) -0.00079(14)
V6 0.0138(2) 0.0115(2) 0.0156(2) -0.00209(14) -0.00128(14) 0.00106(14)
O1 0.0148(8) 0.0176(8) 0.0166(8) 0.0056(6) 0.0054(6) 0.0044(6)
O2 0.0135(8) 0.0203(8) 0.0112(8) 0.0059(6) 0.0028(6) 0.0037(6)
O3 0.0163(8) 0.0177(8) 0.0070(7) 0.0023(6) 0.0017(6) 0.0064(6)
O4 0.0143(8) 0.0144(8) 0.0180(8) 0.0074(6) 0.0031(6) 0.0037(6)
O5 0.0269(10) 0.0176(9) 0.0316(10) -0.0082(7) -0.0058(8) 0.0022(7)
O6 0.0154(8) 0.0171(8) 0.0215(8) -0.0015(7) -0.0030(7) 0.0021(7)
O7 0.0150(8) 0.0174(8) 0.0149(8) 0.0010(6) -0.0019(6) 0.0031(6)
O8 0.0124(8) 0.0138(7) 0.0088(7) 0.0037(6) 0.0017(6) -0.0002(6)
O9 0.0176(8) 0.0119(8) 0.0124(8) 0.0024(6) 0.0007(6) -0.0006(6)
O10 0.0121(8) 0.0158(8) 0.0226(8) 0.0048(7) 0.0028(6) 0.0010(6)
O11 0.0179(9) 0.0148(9) 0.0360(10) 0.0090(7) 0.0098(8) 0.0016(7)
O12 0.0313(10) 0.0387(11) 0.0078(8) 0.0070(7) 0.0057(7) 0.0199(9)
O13 0.0210(9) 0.0242(9) 0.0170(8) 0.0115(7) 0.0094(7) 0.0092(7)
O14 0.0159(8) 0.0182(8) 0.0107(8) 0.0070(6) 0.0034(6) 0.0037(7)
O15 0.0191(9) 0.0250(9) 0.0103(8) 0.0038(7) 0.0028(7) 0.0075(7)
O16 0.0136(8) 0.0168(8) 0.0117(8) 0.0007(6) 0.0013(6) 0.0021(6)
O17 0.0114(8) 0.0186(8) 0.0124(8) 0.0056(6) 0.0025(6) 0.0031(6)
O18 0.0292(10) 0.0431(12) 0.0130(9) 0.0059(8) -0.0033(7) 0.0148(9)
O19 0.0270(10) 0.0409(12) 0.0206(9) -0.0138(8) -0.0083(8) 0.0102(9)
O20 0.0135(8) 0.0130(8) 0.0222(9) 0.0009(6) 0.0009(7) 0.0007(6)
O21 0.0154(8) 0.0170(9) 0.0343(10) 0.0033(7) 0.0103(7) 0.0017(7)
O22 0.0149(8) 0.0207(9) 0.0144(8) -0.0037(6) -0.0034(6) 0.0019(7)
O23 0.0149(8) 0.0224(9) 0.0237(9) -0.0018(7) -0.0066(7) 0.0017(7)
O24 0.0317(10) 0.0322(10) 0.0088(8) -0.0011(7) -0.0006(7) 0.0168(8)
O25 0.0160(9) 0.0340(10) 0.0152(8) 0.0110(7) 0.0035(7) 0.0082(8)
O26 0.0165(8) 0.0154(8) 0.0205(9) 0.0063(7) 0.0040(7) 0.0039(7)
O27A 0.0329(9) 0.0268(8) 0.0251(7) 0.0008(6) -0.0004(6) 0.0019(6)
O27B 0.0329(9) 0.0268(8) 0.0251(7) 0.0008(6) -0.0004(6) 0.0019(6)
O28 0.0162(9) 0.0163(9) 0.0433(11) -0.0022(8) 0.0035(8) -0.0018(7)
O29 0.0157(8) 0.0191(10) 0.0411(11) 0.0158(8) 0.0117(8) 0.0063(7)
O30 0.0351(13) 0.0312(13) 0.081(2) -0.0095(13) 0.0122(13) -0.0029(10)
O31 0.0209(8) 0.0209(8) 0.0579(19) 0.0203(10) 0.0203(10) 0.0056(11)
B1 0.0124(12) 0.0146(11) 0.0083(11) 0.0016(9) 0.0022(9) 0.0013(9)
B2 0.0190(13) 0.0234(14) 0.0066(11) 0.0011(9) 0.0011(9) 0.0065(11)
B3 0.0124(12) 0.0171(13) 0.0224(13) 0.0098(10) 0.0086(10) 0.0063(10)
B4 0.0182(13) 0.0243(14) 0.0097(11) 0.0072(10) 0.0074(9) 0.0115(11)
B5 0.0135(12) 0.0148(13) 0.0203(12) 0.0066(10) 0.0059(10) 0.0017(9)
B6 0.048(2) 0.056(2) 0.0102(13) 0.0039(13) 0.0031(13) 0.0347(19)
B7 0.0159(13) 0.0161(13) 0.0341(16) 0.0095(12) 0.0072(11) 0.0029(10)
B8 0.0130(11) 0.0172(12) 0.0131(11) 0.0030(9) 0.0013(9) 0.0027(9)
B9 0.0156(12) 0.0134(12) 0.0099(11) 0.0027(9) 0.0011(9) 0.0036(9)
C1A 0.0329(9) 0.0268(8) 0.0251(7) 0.0008(6) -0.0004(6) 0.0019(6)
C1B 0.0329(9) 0.0268(8) 0.0251(7) 0.0008(6) -0.0004(6) 0.0019(6)
C2A 0.0329(9) 0.0268(8) 0.0251(7) 0.0008(6) -0.0004(6) 0.0019(6)
C2B 0.0329(9) 0.0268(8) 0.0251(7) 0.0008(6) -0.0004(6) 0.0019(6)
C4 0.0329(9) 0.0268(8) 0.0251(7) 0.0008(6) -0.0004(6) 0.0019(6)
C3A 0.0329(9) 0.0268(8) 0.0251(7) 0.0008(6) -0.0004(6) 0.0019(6)
C3B 0.0329(9) 0.0268(8) 0.0251(7) 0.0008(6) -0.0004(6) 0.0019(6)
N1 0.0192(11) 0.0170(11) 0.0442(14) -0.0082(10) 0.0081(10) -0.0009(9)
N2 0.0213(11) 0.0224(12) 0.0385(13) -0.0056(10) -0.0009(10) 0.0051(9)
N3 0.0275(11) 0.0209(11) 0.0200(10) 0.0015(8) 0.0099(9) 0.0030(9)

loop_
_atom_type_symbol
_atom_type_description
_atom_type_scat_dispersion_real
_atom_type_scat_dispersion_imag
_atom_type_scat_source
C C 0.0033 0.0016 'International Tables Vol C Tables 4.2.6.8 and 6.1.1.4'
H H 0.0000 0.0000 'International Tables Vol C Tables 4.2.6.8 and 6.1.1.4'
B B 0.0013 0.0007 'International Tables Vol C Tables 4.2.6.8 and 6.1.1.4'
N N 0.0061 0.0033 'International Tables Vol C Tables 4.2.6.8 and 6.1.1.4'
O O 0.0106 0.0060 'International Tables Vol C Tables 4.2.6.8 and 6.1.1.4'
V V 0.3005 0.5294 'International Tables Vol C Tables 4.2.6.8 and 6.1.1.4'
Zn Zn 0.2839 1.4301 'International Tables Vol C Tables 4.2.6.8 and 6.1.1.4'

loop_
_geom_angle_atom_site_label_1
_geom_angle_atom_site_label_2
_geom_angle_atom_site_label_3
_geom_angle
_geom_angle_site_symmetry_1
_geom_angle_site_symmetry_3
O3 Zn1 N3 141.21(8) . .
O3 Zn1 N2 107.19(8) . .
N3 Zn1 N2 110.28(9) . .
O3 Zn1 O30 88.76(9) . .
N3 Zn1 O30 97.70(10) . .
N2 Zn1 O30 94.81(12) . .
O3 Zn1 N1 92.07(8) . .
N3 Zn1 N1 83.61(9) . .
N2 Zn1 N1 81.93(10) . .
O30 Zn1 N1 176.74(12) . .
O3 Zn1 O17 60.67(6) . .
N3 Zn1 O17 80.62(7) . .
N2 Zn1 O17 163.95(8) . .
O30 Zn1 O17 95.32(10) . .
N1 Zn1 O17 87.84(8) . .
O18 V1 O22 107.76(10) . .
O18 V1 O15 109.37(9) . .
O22 V1 O15 79.65(8) . .
O18 V1 O16 108.77(9) . .
O22 V1 O16 78.75(7) . .
O15 V1 O16 140.30(8) . .
O18 V1 O1 107.45(10) . .
O22 V1 O1 144.79(7) . .
O15 V1 O1 88.47(8) . .
O16 V1 O1 90.37(7) . .
O18 V1 V4 110.53(8) . .
O22 V1 V4 39.75(5) . .
O15 V1 V4 40.22(6) . .
O16 V1 V4 114.03(5) . .
O1 V1 V4 123.63(5) . .
O18 V1 V2 111.46(8) . .
O22 V1 V2 39.32(5) . .
O15 V1 V2 113.75(6) . .
O16 V1 V2 39.56(5) . .
O1 V1 V2 123.87(5) . .
V4 V1 V2 77.113(15) . .
O23 V2 O20 110.81(9) . .
O23 V2 O22 106.72(8) . .
O20 V2 O22 91.79(7) . .
O23 V2 O16 104.36(9) . .
O20 V2 O16 144.83(7) . .
O22 V2 O16 78.46(7) . .
O23 V2 O9 109.69(8) . .
O20 V2 O9 79.10(7) . .
O22 V2 O9 143.37(7) . .
O16 V2 O9 88.79(7) . .
O23 V2 V1 107.79(7) . .
O20 V2 V1 124.67(5) . .
O22 V2 V1 39.08(5) . .
O16 V2 V1 39.51(5) . .
O9 V2 V1 122.05(5) . .
O23 V2 V3 114.84(7) . .
O20 V2 V3 39.64(5) . .
O22 V2 V3 124.02(5) . .
O16 V2 V3 122.21(5) . .
O9 V2 V3 39.53(5) . .
V1 V2 V3 137.295(17) . .
O21 V3 O26 108.11(9) . .
O21 V3 O9 111.87(9) . .
O26 V3 O9 138.34(7) . .
O21 V3 O20 106.77(9) . .
O26 V3 O20 78.56(8) . .
O9 V3 O20 79.23(7) . .
O21 V3 O14 106.91(9) . .
O26 V3 O14 89.83(8) . .
O9 V3 O14 89.52(7) . .
O20 V3 O14 146.30(7) . .
O21 V3 V2 113.56(8) . .
O26 V3 V2 111.72(6) . .
O9 V3 V2 39.96(5) . .
O20 V3 V2 39.34(5) . .
O14 V3 V2 123.70(5) . .
O21 V3 V5 109.56(7) . .
O26 V3 V5 39.35(6) . .
O9 V3 V5 113.19(5) . .
O20 V3 V5 39.43(5) . .
O14 V3 V5 124.32(5) . .
V2 V3 V5 76.094(15) . .
O19 V4 O22 107.88(9) . .
O19 V4 O6 109.74(10) . .
O22 V4 O6 92.93(8) . .
O19 V4 O15 105.88(10) . .
O22 V4 O15 79.03(7) . .
O6 V4 O15 144.24(8) . .
O19 V4 O7 109.65(9) . .
O22 V4 O7 142.34(7) . .
O6 V4 O7 77.41(7) . .
O15 V4 O7 87.88(7) . .
O19 V4 V1 108.21(8) . .
O22 V4 V1 39.60(5) . .
O6 V4 V1 126.60(5) . .
O15 V4 V1 39.75(5) . .
O7 V4 V1 121.89(5) . .
O19 V4 V6 113.54(8) . .
O22 V4 V6 124.43(5) . .
O6 V4 V6 39.19(5) . .
O15 V4 V6 120.65(5) . .
O7 V4 V6 38.31(5) . .
V1 V4 V6 138.084(17) . .
O28 V5 O6 106.95(9) . .
O28 V5 O20 106.11(8) . .
O6 V5 O20 94.59(7) . .
O28 V5 O26 108.56(9) . .
O6 V5 O26 144.39(8) . .
O20 V5 O26 78.17(7) . .
O28 V5 O10 108.35(9) . .
O6 V5 O10 79.67(7) . .
O20 V5 O10 145.26(7) . .
O26 V5 O10 86.78(7) . .
O28 V5 V6 111.27(7) . .
O6 V5 V6 40.34(5) . .
O20 V5 V6 127.67(5) . .
O26 V5 V6 120.39(5) . .
O10 V5 V6 39.41(5) . .
O28 V5 V3 109.38(7) . .
O6 V5 V3 127.58(5) . .
O20 V5 V3 39.54(5) . .
O26 V5 V3 38.85(5) . .
O10 V5 V3 121.15(6) . .
V6 V5 V3 139.144(18) . .
O5 V6 O10 110.37(9) . .
O5 V6 O7 110.89(9) . .
O10 V6 O7 137.43(7) . .
O5 V6 O6 108.45(9) . .
O10 V6 O6 79.76(7) . .
O7 V6 O6 77.81(7) . .
O5 V6 O8 105.43(8) . .
O10 V6 O8 89.16(7) . .
O7 V6 O8 89.77(7) . .
O6 V6 O8 146.12(7) . .
O5 V6 V5 113.66(7) . .
O10 V6 V5 40.21(5) . .
O7 V6 V5 111.01(5) . .
O6 V6 V5 39.64(5) . .
O8 V6 V5 123.56(5) . .
O5 V6 V4 113.57(7) . .
O10 V6 V4 112.30(5) . .
O7 V6 V4 38.96(5) . .
O6 V6 V4 38.94(5) . .
O8 V6 V4 123.33(5) . .
V5 V6 V4 75.410(14) . .
B3 O1 B5 112.3(2) . .
B3 O1 V1 122.35(15) . .
B5 O1 V1 122.30(14) . .
B8 O2 B9 121.86(18) . .
B1 O3 B2 120.07(18) . .
B1 O3 Zn1 106.14(13) . .
B2 O3 Zn1 132.45(14) . .
B9 O4 B5 119.85(19) . 17_655
V5 O6 V4 142.99(10) . .
V5 O6 V6 100.03(8) . .
V4 O6 V6 101.87(8) . .
B2 O7 V6 130.50(15) . .
B2 O7 V4 126.68(15) . .
V6 O7 V4 102.74(8) . .
B9 O8 B1 112.76(17) . .
B9 O8 V6 123.42(14) . .
B1 O8 V6 121.99(13) . .
B1 O9 V3 131.80(13) 17_655 .
B1 O9 V2 127.53(13) 17_655 .
V3 O9 V2 100.51(8) . .
B5 O10 V6 130.60(15) 17_655 .
B5 O10 V5 129.01(15) 17_655 .
V6 O10 V5 100.38(8) . .
B7 O11 B5 119.3(2) . .
B6 O12 B4 121.5(2) . .
B4 O13 B3 118.34(18) . .
B2 O14 B4 112.80(19) 17_655 17_655
B2 O14 V3 122.98(13) 17_655 .
B4 O14 V3 120.80(16) 17_655 .
B4 O15 V1 133.10(17) . .
B4 O15 V4 126.78(16) . .
V1 O15 V4 100.03(8) . .
B9 O16 V1 131.00(15) 17_655 .
B9 O16 V2 127.96(14) 17_655 .
V1 O16 V2 100.93(8) . .
B8 O17 B1 121.48(18) . .
B8 O17 Zn1 136.88(15) . .
B1 O17 Zn1 89.47(12) . .
V2 O20 V5 144.87(10) . .
V2 O20 V3 101.02(8) . .
V5 O20 V3 101.04(8) . .
V1 O22 V4 100.64(8) . .
V1 O22 V2 101.60(8) . .
V4 O22 V2 147.79(10) . .
B6 O24 B2 121.1(2) . .
B3 O26 V3 130.00(15) 17_655 .
B3 O26 V5 127.92(15) 17_655 .
V3 O26 V5 101.79(8) . .
B7 O29 B3 119.9(2) . .
B7 O31 B7 127.2(3) . 8
O3 B1 O9 110.57(18) . 17_655
O3 B1 O17 103.48(18) . .
O9 B1 O17 111.82(19) 17_655 .
O3 B1 O8 112.64(19) . .
O9 B1 O8 109.37(18) 17_655 .
O17 B1 O8 108.87(18) . .
O3 B2 O7 110.3(2) . .
O3 B2 O24 105.47(19) . .
O7 B2 O24 109.6(2) . .
O3 B2 O14 112.1(2) . 17_655
O7 B2 O14 109.03(19) . 17_655
O24 B2 O14 110.3(2) . 17_655
O13 B3 O26 110.55(19) . 17_655
O13 B3 O29 105.52(19) . .
O26 B3 O29 109.5(2) 17_655 .
O13 B3 O1 113.5(2) . .
O26 B3 O1 108.37(19) 17_655 .
O29 B3 O1 109.24(19) . .
O13 B4 O15 110.0(2) . .
O13 B4 O14 112.5(2) . 17_655
O15 B4 O14 109.63(19) . 17_655
O13 B4 O12 106.69(19) . .
O15 B4 O12 109.8(2) . .
O14 B4 O12 108.05(19) 17_655 .
O4 B5 O10 111.70(19) 17_655 17_655
O4 B5 O11 104.14(19) 17_655 .
O10 B5 O11 111.7(2) 17_655 .
O4 B5 O1 112.2(2) 17_655 .
O10 B5 O1 108.61(19) 17_655 .
O11 B5 O1 108.45(19) . .
O27B B6 O24 118.3(3) . .
O27B B6 O27A 25.5(2) . .
O24 B6 O27A 111.3(4) . .
O27B B6 O12 118.3(3) . .
O24 B6 O12 121.9(3) . .
O27A B6 O12 125.4(3) . .
O29 B7 O11 123.6(2) . .
O29 B7 O31 120.8(2) . .
O11 B7 O31 115.6(2) . .
O17 B8 O2 121.4(2) . .
O17 B8 O25 117.6(2) . .
O2 B8 O25 121.0(2) . .
O4 B9 O16 110.16(19) . 17_655
O4 B9 O2 106.35(18) . .
O16 B9 O2 110.96(19) 17_655 .
O4 B9 O8 112.28(19) . .
O16 B9 O8 108.52(18) 17_655 .
O2 B9 O8 108.57(18) . .
N2 C1A C3A 108.5(3) . .
N2 C1B C3B 110.7(10) . .
N1 C2A C4 110.7(3) . .
C4 C2B N1 110.5(9) . .
C2B C4 N3 123.2(6) . .
C2B C4 C2A 40.8(6) . .
N3 C4 C2A 112.9(3) . .
N1 C3A C1A 110.7(3) . .
N1 C3B C1B 108.1(12) . .
C3B N1 C2A 84.5(8) . .
C3B N1 C3A 30.0(7) . .
C2A N1 C3A 113.8(3) . .
C3B N1 C2B 120.4(9) . .
C2A N1 C2B 37.5(5) . .
C3A N1 C2B 146.4(5) . .
C3B N1 Zn1 110.6(7) . .
C2A N1 Zn1 107.4(2) . .
C3A N1 Zn1 105.55(19) . .
C2B N1 Zn1 101.8(5) . .
C1A N2 C1B 30.4(6) . .
C1A N2 Zn1 113.4(2) . .
C1B N2 Zn1 97.2(5) . .
C4 N3 Zn1 107.09(17) . .

loop_
_geom_bond_atom_site_label_1
_geom_bond_atom_site_label_2
_geom_bond_distance
_geom_bond_site_symmetry_2
Zn1 O3 2.0687(16) .
Zn1 N3 2.090(2) .
Zn1 N2 2.105(3) .
Zn1 O30 2.129(3) .
Zn1 N1 2.162(2) .
Zn1 O17 2.4240(16) .
V1 O18 1.6348(18) .
V1 O22 1.9320(18) .
V1 O15 1.9339(17) .
V1 O16 1.9453(17) .
V1 O1 2.0033(19) .
V1 V4 2.9785(6) .
V1 V2 3.0022(5) .
V2 O23 1.6312(17) .
V2 O20 1.9405(17) .
V2 O22 1.9420(17) .
V2 O16 1.9474(18) .
V2 O9 1.9627(17) .
V2 V3 3.0046(5) .
V3 O21 1.6302(18) .
V3 O26 1.9297(17) .
V3 O9 1.9449(17) .
V3 O20 1.9529(18) .
V3 O14 2.0336(18) .
V3 V5 3.0111(6) .
V4 O19 1.6255(18) .
V4 O22 1.9380(18) .
V4 O6 1.9520(18) .
V4 O15 1.953(2) .
V4 O7 1.9592(17) .
V4 V6 3.0394(6) .
V5 O28 1.6288(18) .
V5 O6 1.9342(19) .
V5 O20 1.9484(17) .
V5 O26 1.9505(19) .
V5 O10 1.9595(18) .
V5 V6 2.9858(6) .
V6 O5 1.6267(19) .
V6 O10 1.9272(17) .
V6 O7 1.9316(17) .
V6 O6 1.9626(18) .
V6 O8 2.0189(17) .
O1 B3 1.513(3) .
O1 B5 1.520(3) .
O2 B8 1.362(3) .
O2 B9 1.492(3) .
O3 B1 1.437(3) .
O3 B2 1.441(3) .
O4 B9 1.433(3) .
O4 B5 1.438(3) 17_655
O7 B2 1.468(3) .
O8 B9 1.506(3) .
O8 B1 1.508(3) .
O9 B1 1.464(3) 17_655
O10 B5 1.460(3) 17_655
O11 B7 1.363(3) .
O11 B5 1.480(3) .
O12 B6 1.374(4) .
O12 B4 1.509(3) .
O13 B4 1.436(4) .
O13 B3 1.443(3) .
O14 B2 1.501(3) 17_655
O14 B4 1.507(3) 17_655
O15 B4 1.460(3) .
O16 B9 1.472(3) 17_655
O17 B8 1.358(3) .
O17 B1 1.479(3) .
O24 B6 1.353(4) .
O24 B2 1.479(3) .
O25 B8 1.374(3) .
O26 B3 1.471(3) 17_655
O27A B6 1.434(6) .
O27B B6 1.372(5) .
O29 B7 1.345(3) .
O29 B3 1.487(3) .
O31 B7 1.380(3) .
O31 B7 1.380(3) 8
B1 O9 1.464(3) 17_655
B2 O14 1.501(3) 17_655
B3 O26 1.471(3) 17_655
B4 O14 1.507(3) 17_655
B5 O4 1.438(3) 17_655
B5 O10 1.460(3) 17_655
B9 O16 1.472(3) 17_655
C1A N2 1.475(4) .
C1A C3A 1.534(5) .
C1B N2 1.509(13) .
C1B C3B 1.528(19) .
C2A N1 1.454(4) .
C2A C4 1.509(5) .
C2B C4 1.334(13) .
C2B N1 1.626(13) .
C4 N3 1.473(4) .
C3A N1 1.525(5) .
C3B N1 1.179(14) .

loop_
_platon_squeeze_void_nr
_platon_squeeze_void_average_x
_platon_squeeze_void_average_y
_platon_squeeze_void_average_z
_platon_squeeze_void_volume
_platon_squeeze_void_count_electrons
_platon_squeeze_void_content
1 0.000 0.000 0.000 13 4 ' '
2 0.000 0.000 0.500 13 4 ' '
3 0.064 0.014 0.233 6287 819 ' '
4 0.000 0.500 0.000 13 4 ' '
5 0.000 0.500 0.500 13 4 ' '
6 0.136 0.078 0.681 26 7 ' '
7 0.136 0.422 0.181 26 6 ' '
8 0.136 0.578 0.319 25 7 ' '
9 0.136 0.922 0.819 26 7 ' '
10 0.173 0.115 0.567 25 7 ' '
11 0.173 0.385 0.067 25 7 ' '
12 0.173 0.615 0.433 26 7 ' '
13 0.173 0.885 0.933 25 7 ' '
14 0.163 0.087 0.125 18 8 ' '
15 0.163 0.413 0.625 18 9 ' '
16 0.163 0.587 0.875 18 8 ' '
17 0.163 0.913 0.375 18 8 ' '
18 0.250 0.250 0.250 13 4 ' '
19 0.250 0.250 0.750 13 4 ' '
20 0.250 0.750 0.750 13 4 ' '
21 0.250 0.750 0.250 13 4 ' '
22 0.328 0.114 0.431 26 8 ' '
23 0.328 0.386 0.931 26 7 ' '
24 0.328 0.614 0.569 26 7 ' '
25 0.328 0.886 0.069 25 7 ' '
26 0.336 0.087 0.875 18 7 ' '
27 0.336 0.413 0.375 18 9 ' '
28 0.336 0.587 0.125 18 8 ' '
29 0.336 0.913 0.625 18 8 ' '
30 0.365 0.077 0.317 25 8 ' '
31 0.365 0.423 0.817 25 7 ' '
32 0.365 0.577 0.683 25 7 ' '
33 0.365 0.923 0.183 26 7 ' '
34 0.500 0.000 0.000 13 4 ' '
35 0.500 0.000 0.500 13 4 ' '
36 0.500 0.500 0.500 13 4 ' '
37 0.500 0.500 0.000 13 4 ' '
38 0.636 0.078 0.819 25 7 ' '
39 0.636 0.422 0.319 26 7 ' '
40 0.636 0.578 0.181 26 7 ' '
41 0.636 0.922 0.681 26 6 ' '
42 0.673 0.115 0.933 26 7 ' '
43 0.673 0.385 0.433 25 7 ' '
44 0.673 0.615 0.067 25 7 ' '
45 0.673 0.885 0.567 25 7 ' '
46 0.663 0.087 0.375 18 8 ' '
47 0.663 0.413 0.875 18 8 ' '
48 0.663 0.587 0.625 18 8 ' '
49 0.663 0.913 0.125 18 9 ' '
50 0.750 0.250 0.250 13 4 ' '
51 0.750 0.250 0.750 13 4 ' '
52 0.750 0.750 0.750 13 4 ' '
53 0.750 0.750 0.250 13 4 ' '
54 0.828 0.114 0.069 26 7 ' '
55 0.828 0.386 0.569 25 7 ' '
56 0.828 0.614 0.931 26 8 ' '
57 0.828 0.886 0.431 26 7 ' '
58 0.836 0.087 0.625 18 8 ' '
59 0.836 0.413 0.125 18 8 ' '
60 0.836 0.587 0.375 18 7 ' '
61 0.836 0.913 0.875 18 9 ' '
62 0.865 0.077 0.183 25 7 ' '
63 0.865 0.423 0.683 26 7 ' '
64 0.865 0.577 0.817 25 8 ' '
65 0.865 0.923 0.317 25 7 ' '
